data_7030325
loop_
_publ_author_name
'Jami, Ananda Kumar'
'Baskar, Viswanathan'

_publ_section_title
;
 Tetranuclear stiboxanes (RSb)4O6, exhibiting an adamantane-type
 structure.
;
_journal_issue 40
_journal_name_full 'Dalton transactions (Cambridge, England : 2003)'
_journal_page_first 12524
_journal_page_last 12529
_journal_paper_doi 10.1039/c2dt30587a
_journal_volume 41
_journal_year 2012
_chemical_formula_moiety 'C90 H64 Cl4 N8 O8 Sb4'
_chemical_formula_sum 'C90 H64 Cl4 N8 O8 Sb4'
_chemical_formula_weight 2014.29
_chemical_name_systematic
;
?
;
_space_group_IT_number 2
_symmetry_cell_setting triclinic
_symmetry_space_group_name_Hall '-P 1'
_symmetry_space_group_name_H-M 'P -1'
_atom_sites_solution_hydrogens geom
_atom_sites_solution_primary direct
_atom_sites_solution_secondary difmap
_audit_creation_method SHELXL-97
_cell_angle_alpha 83.262(2)
_cell_angle_beta 81.3270(10)
_cell_angle_gamma 69.8120(10)
_cell_formula_units_Z 1
_cell_length_a 11.1209(9)
_cell_length_b 11.5866(10)
_cell_length_c 17.2087(14)
_cell_measurement_reflns_used 4010
_cell_measurement_temperature 100(2)
_cell_measurement_theta_max 24.85
_cell_measurement_theta_min 2.22
_cell_volume 2052.3(3)
_computing_cell_refinement 'Bruker SMART'
_computing_data_collection 'Bruker SMART'
_computing_data_reduction 'Bruker SAINT'
_computing_molecular_graphics 'Bruker SHELXTL'
_computing_publication_material 'Bruker SHELXTL'
_computing_structure_refinement 'SHELXL-97 (Sheldrick, 1997)'
_computing_structure_solution 'SHELXS-97 (Sheldrick, 1990)'
_diffrn_ambient_temperature 100(2)
_diffrn_measured_fraction_theta_full 0.998
_diffrn_measured_fraction_theta_max 0.998
_diffrn_measurement_device_type 'CCD area detector'
_diffrn_measurement_method 'phi and omega scans'
_diffrn_radiation_monochromator graphite
_diffrn_radiation_source 'fine-focus sealed tube'
_diffrn_radiation_type MoK\a
_diffrn_radiation_wavelength 0.71073
_diffrn_reflns_av_R_equivalents 0.0545
_diffrn_reflns_av_sigmaI/netI 0.0665
_diffrn_reflns_limit_h_max 13
_diffrn_reflns_limit_h_min -13
_diffrn_reflns_limit_k_max 13
_diffrn_reflns_limit_k_min -13
_diffrn_reflns_limit_l_max 20
_diffrn_reflns_limit_l_min -20
_diffrn_reflns_number 19965
_diffrn_reflns_theta_full 25.00
_diffrn_reflns_theta_max 25.00
_diffrn_reflns_theta_min 1.20
_exptl_absorpt_coefficient_mu 1.495
_exptl_absorpt_correction_T_max 0.8410
_exptl_absorpt_correction_T_min 0.7155
_exptl_absorpt_correction_type multi-scan
_exptl_absorpt_process_details brukarsadabs
_exptl_crystal_colour colorless
_exptl_crystal_density_diffrn 1.630
_exptl_crystal_density_method 'not measured'
_exptl_crystal_description block
_exptl_crystal_F_000 996
_exptl_crystal_size_max 0.24
_exptl_crystal_size_mid 0.18
_exptl_crystal_size_min 0.12
_platon_squeeze_details
;
;
_refine_diff_density_max 1.390
_refine_diff_density_min -1.038
_refine_diff_density_rms 0.131
_refine_ls_extinction_method none
_refine_ls_goodness_of_fit_ref 1.109
_refine_ls_hydrogen_treatment constr
_refine_ls_matrix_type full
_refine_ls_number_parameters 515
_refine_ls_number_reflns 7219
_refine_ls_number_restraints 0
_refine_ls_restrained_S_all 1.109
_refine_ls_R_factor_all 0.0613
_refine_ls_R_factor_gt 0.0483
_refine_ls_shift/su_max 0.001
_refine_ls_shift/su_mean 0.000
_refine_ls_structure_factor_coef Fsqd
_refine_ls_weighting_details 'calc w=1/[\s^2^(Fo^2^)+(0.0397P)^2^+1.0070P] where P=(Fo^2^+2Fc^2^)/3'
_refine_ls_weighting_scheme calc
_refine_ls_wR_factor_gt 0.0981
_refine_ls_wR_factor_ref 0.1032
_reflns_number_gt 6117
_reflns_number_total 7219
_reflns_threshold_expression >2sigma(I)
_cod_data_source_file c2dt30587a.txt
_cod_data_source_block 5
_cod_depositor_comments
;
The following automatic conversions were performed:

'_symmetry_cell_setting' value 'Triclinic' changed to 'triclinic'
according to
/usr/data/users/saulius/automatic-downloads/retrospective/RSC/lib/dictionaries/cif_core.dic
dictionary named 'cif_core.dic' version 2.4.2 from 2011-04-26.

Automatic conversion script
Id: cif_fix_values 2281 2013-09-26 08:29:07Z andrius 
;
_cod_original_sg_symbol_H-M 'P-1 '
_cod_database_code 7030325

loop_
_symmetry_equiv_pos_as_xyz
'x, y, z'
'-x, -y, -z'

loop_
_atom_site_label
_atom_site_type_symbol
_atom_site_fract_x
_atom_site_fract_y
_atom_site_fract_z
_atom_site_U_iso_or_equiv
_atom_site_adp_type
_atom_site_occupancy
_atom_site_symmetry_multiplicity
_atom_site_calc_flag
_atom_site_refinement_flags
C1 C 0.3189(5) 0.3869(5) 0.7212(3) 0.0160(12) Uani 1 1 d .
C2 C 0.4342(5) 0.2924(5) 0.7427(3) 0.0160(12) Uani 1 1 d .
C3 C 0.5161(5) 0.2108(5) 0.6882(3) 0.0197(13) Uani 1 1 d .
H3 H 0.4960 0.2176 0.6369 0.024 Uiso 1 1 calc R
C4 C 0.6250(5) 0.1212(5) 0.7098(3) 0.0218(13) Uani 1 1 d .
H4 H 0.6784 0.0677 0.6729 0.026 Uiso 1 1 calc R
C5 C 0.6579(5) 0.1083(5) 0.7866(3) 0.0221(13) Uani 1 1 d .
H5 H 0.7329 0.0474 0.8004 0.026 Uiso 1 1 calc R
C6 C 0.5781(6) 0.1867(5) 0.8411(3) 0.0263(14) Uani 1 1 d .
H6 H 0.5988 0.1776 0.8924 0.032 Uiso 1 1 calc R
C7 C 0.4659(5) 0.2802(5) 0.8206(3) 0.0200(13) Uani 1 1 d .
C8 C 0.3828(5) 0.3628(5) 0.8761(3) 0.0224(13) Uani 1 1 d .
H8 H 0.4030 0.3563 0.9273 0.027 Uiso 1 1 calc R
C9 C 0.2734(5) 0.4514(5) 0.8543(3) 0.0201(13) Uani 1 1 d .
H9 H 0.2198 0.5043 0.8914 0.024 Uiso 1 1 calc R
C10 C 0.2389(5) 0.4656(5) 0.7770(3) 0.0187(12) Uani 1 1 d .
C11 C 0.1201(5) 0.5643(5) 0.7584(3) 0.0152(12) Uani 1 1 d .
C12 C 0.0441(5) 0.6712(5) 0.7954(3) 0.0189(13) Uani 1 1 d .
H12 H 0.0583 0.6993 0.8405 0.023 Uiso 1 1 calc R
C13 C -0.0567(5) 0.7264(5) 0.7504(3) 0.0162(12) Uani 1 1 d .
H13 H -0.1243 0.7989 0.7614 0.019 Uiso 1 1 calc R
C14 C 0.0876(5) 0.2825(5) 0.6943(3) 0.0160(12) Uani 1 1 d .
C15 C 0.1828(5) 0.1667(5) 0.7052(3) 0.0206(13) Uani 1 1 d .
H15 H 0.2638 0.1494 0.6760 0.025 Uiso 1 1 calc R
C16 C 0.1557(5) 0.0793(5) 0.7591(3) 0.0206(13) Uani 1 1 d .
H16 H 0.2183 0.0026 0.7669 0.025 Uiso 1 1 calc R
C17 C 0.0357(6) 0.1057(5) 0.8014(3) 0.0212(13) Uani 1 1 d .
C18 C -0.0590(5) 0.2197(5) 0.7916(3) 0.0225(13) Uani 1 1 d .
H18 H -0.1396 0.2367 0.8211 0.027 Uiso 1 1 calc R
C19 C -0.0318(5) 0.3065(5) 0.7380(3) 0.0175(12) Uani 1 1 d .
H19 H -0.0949 0.3831 0.7308 0.021 Uiso 1 1 calc R
C20 C -0.1357(5) 0.9122(5) 0.4962(3) 0.0137(12) Uani 1 1 d .
C21 C -0.2296(5) 1.0248(5) 0.4707(3) 0.0161(12) Uani 1 1 d .
C22 C -0.3590(5) 1.0617(5) 0.5069(3) 0.0208(13) Uani 1 1 d .
H22 H -0.3851 1.0111 0.5469 0.025 Uiso 1 1 calc R
C23 C -0.4460(5) 1.1723(5) 0.4828(3) 0.0243(14) Uani 1 1 d .
H23 H -0.5314 1.1957 0.5058 0.029 Uiso 1 1 calc R
C24 C -0.4063(6) 1.2498(5) 0.4237(3) 0.0256(14) Uani 1 1 d .
H24 H -0.4643 1.3268 0.4102 0.031 Uiso 1 1 calc R
C25 C -0.2845(5) 1.2141(5) 0.3859(3) 0.0208(13) Uani 1 1 d .
H25 H -0.2613 1.2657 0.3453 0.025 Uiso 1 1 calc R
C26 C -0.1925(5) 1.1001(5) 0.4070(3) 0.0171(12) Uani 1 1 d .
C27 C -0.0666(5) 1.0579(5) 0.3669(3) 0.0192(13) Uani 1 1 d .
H27 H -0.0417 1.1063 0.3249 0.023 Uiso 1 1 calc R
C28 C 0.0190(5) 0.9465(5) 0.3893(3) 0.0171(12) Uani 1 1 d .
H28 H 0.1007 0.9191 0.3612 0.021 Uiso 1 1 calc R
C29 C -0.0140(5) 0.8718(5) 0.4547(3) 0.0160(12) Uani 1 1 d .
C30 C 0.0821(5) 0.7547(5) 0.4748(3) 0.0172(12) Uani 1 1 d .
C31 C 0.2132(5) 0.7030(5) 0.4483(3) 0.0211(13) Uani 1 1 d .
H31 H 0.2624 0.7383 0.4111 0.025 Uiso 1 1 calc R
C32 C 0.2546(5) 0.5897(5) 0.4884(3) 0.0190(13) Uani 1 1 d .
H32 H 0.3383 0.5342 0.4825 0.023 Uiso 1 1 calc R
C33 C -0.3049(5) 0.6885(5) 0.6559(3) 0.0172(12) Uani 1 1 d .
C34 C -0.3390(5) 0.5858(5) 0.6841(3) 0.0184(12) Uani 1 1 d .
H34 H -0.2887 0.5092 0.6662 0.022 Uiso 1 1 calc R
C35 C -0.4468(5) 0.5951(5) 0.7385(3) 0.0171(12) Uani 1 1 d .
H35 H -0.4700 0.5261 0.7569 0.021 Uiso 1 1 calc R
C36 C -0.5187(5) 0.7098(5) 0.7645(3) 0.0211(13) Uani 1 1 d .
C37 C -0.4859(5) 0.8125(5) 0.7389(3) 0.0201(13) Uani 1 1 d .
H37 H -0.5355 0.8885 0.7580 0.024 Uiso 1 1 calc R
C38 C -0.3786(5) 0.8027(5) 0.6845(3) 0.0175(12) Uani 1 1 d .
H38 H -0.3556 0.8721 0.6669 0.021 Uiso 1 1 calc R
C39 C 0.7516(8) 0.5324(8) 0.9005(4) 0.052(2) Uani 1 1 d .
H39 H 0.7308 0.6087 0.8722 0.062 Uiso 1 1 calc R
C40 C 0.8773(8) 0.4708(7) 0.9157(4) 0.048(2) Uani 1 1 d .
H40 H 0.9407 0.5061 0.8975 0.058 Uiso 1 1 calc R
C41 C 0.9101(7) 0.3566(7) 0.9578(4) 0.0435(19) Uani 1 1 d .
C42 C 0.8138(7) 0.3054(6) 0.9848(4) 0.0370(17) Uani 1 1 d .
H42 H 0.8333 0.2293 1.0134 0.044 Uiso 1 1 calc R
C43 C 0.6892(7) 0.3691(7) 0.9687(4) 0.0427(18) Uani 1 1 d .
H43 H 0.6250 0.3347 0.9867 0.051 Uiso 1 1 calc R
C44 C 0.6576(8) 0.4810(8) 0.9271(4) 0.055(2) Uani 1 1 d .
H44 H 0.5729 0.5221 0.9169 0.066 Uiso 1 1 calc R
C45 C 1.0451(7) 0.2892(8) 0.9705(5) 0.062(2) Uani 1 1 d .
H45A H 1.0975 0.2753 0.9205 0.093 Uiso 1 1 calc R
H45B H 1.0510 0.2115 0.9990 0.093 Uiso 1 1 calc R
H45C H 1.0750 0.3368 1.0003 0.093 Uiso 1 1 calc R
Cl2 Cl -0.65607(14) 0.72465(14) 0.83149(9) 0.0290(4) Uani 1 1 d .
Cl1 Cl 0.00108(15) -0.00644(14) 0.86909(9) 0.0343(4) Uani 1 1 d .
N1 N 0.0654(4) 0.5605(4) 0.6948(2) 0.0156(10) Uani 1 1 d .
N2 N -0.0431(4) 0.6608(4) 0.6892(2) 0.0155(10) Uani 1 1 d .
N3 N 0.0510(4) 0.6729(4) 0.5286(2) 0.0138(10) Uani 1 1 d .
N4 N 0.1568(4) 0.5710(4) 0.5371(3) 0.0152(10) Uani 1 1 d .
O2 O -0.0539(3) 0.4946(3) 0.58935(19) 0.0124(8) Uani 1 1 d .
O1 O -0.1972(3) 0.6771(3) 0.4779(2) 0.0135(8) Uani 1 1 d .
O3 O 0.2980(3) 0.3963(3) 0.6440(2) 0.0151(8) Uani 1 1 d .
O4 O -0.1716(3) 0.8542(3) 0.5650(2) 0.0144(8) Uani 1 1 d .
Sb1 Sb 0.12473(3) 0.42070(3) 0.61211(2) 0.01373(11) Uani 1 1 d .
Sb2 Sb -0.13478(3) 0.67255(3) 0.57844(2) 0.01308(11) Uani 1 1 d .

loop_
_atom_site_aniso_label
_atom_site_aniso_U_11
_atom_site_aniso_U_22
_atom_site_aniso_U_33
_atom_site_aniso_U_23
_atom_site_aniso_U_13
_atom_site_aniso_U_12
C1 0.016(3) 0.018(3) 0.019(3) -0.004(2) 0.000(2) -0.010(2)
C2 0.021(3) 0.017(3) 0.015(3) -0.001(2) -0.002(2) -0.013(2)
C3 0.019(3) 0.025(3) 0.018(3) -0.001(2) 0.000(2) -0.011(3)
C4 0.016(3) 0.020(3) 0.023(3) 0.004(3) 0.004(3) -0.004(2)
C5 0.019(3) 0.021(3) 0.022(3) 0.005(3) -0.005(3) -0.002(3)
C6 0.030(4) 0.025(3) 0.021(3) -0.001(3) -0.004(3) -0.005(3)
C7 0.021(3) 0.019(3) 0.021(3) 0.004(2) -0.002(3) -0.010(3)
C8 0.024(3) 0.027(3) 0.017(3) 0.003(3) -0.007(3) -0.008(3)
C9 0.020(3) 0.024(3) 0.016(3) -0.005(2) 0.004(2) -0.009(3)
C10 0.022(3) 0.021(3) 0.018(3) -0.001(2) 0.000(2) -0.014(3)
C11 0.021(3) 0.019(3) 0.009(3) 0.001(2) 0.005(2) -0.014(2)
C12 0.023(3) 0.019(3) 0.014(3) -0.004(2) 0.001(2) -0.006(3)
C13 0.013(3) 0.016(3) 0.016(3) -0.005(2) 0.008(2) -0.004(2)
C14 0.014(3) 0.018(3) 0.015(3) -0.001(2) 0.001(2) -0.005(2)
C15 0.013(3) 0.018(3) 0.025(3) 0.000(3) -0.001(2) 0.001(2)
C16 0.020(3) 0.016(3) 0.025(3) -0.001(3) -0.009(3) -0.001(2)
C17 0.032(3) 0.021(3) 0.015(3) 0.005(2) -0.004(3) -0.017(3)
C18 0.020(3) 0.025(3) 0.019(3) -0.004(3) 0.004(3) -0.006(3)
C19 0.017(3) 0.017(3) 0.014(3) -0.001(2) 0.001(2) -0.002(2)
C20 0.019(3) 0.013(3) 0.011(3) 0.000(2) -0.003(2) -0.008(2)
C21 0.016(3) 0.018(3) 0.014(3) -0.007(2) 0.003(2) -0.006(2)
C22 0.025(3) 0.024(3) 0.014(3) 0.002(2) -0.001(2) -0.010(3)
C23 0.017(3) 0.031(4) 0.020(3) -0.005(3) 0.005(3) -0.004(3)
C24 0.028(3) 0.024(3) 0.019(3) -0.003(3) -0.010(3) 0.003(3)
C25 0.029(3) 0.022(3) 0.013(3) 0.000(2) -0.001(3) -0.010(3)
C26 0.018(3) 0.019(3) 0.017(3) 0.002(2) -0.004(2) -0.009(2)
C27 0.023(3) 0.023(3) 0.016(3) 0.000(2) -0.001(2) -0.013(3)
C28 0.014(3) 0.025(3) 0.012(3) -0.009(2) 0.006(2) -0.007(2)
C29 0.017(3) 0.018(3) 0.017(3) -0.007(2) -0.002(2) -0.010(2)
C30 0.017(3) 0.017(3) 0.019(3) -0.001(2) 0.000(2) -0.009(2)
C31 0.020(3) 0.028(3) 0.019(3) -0.003(3) 0.004(2) -0.015(3)
C32 0.012(3) 0.020(3) 0.022(3) -0.005(3) 0.002(2) -0.001(2)
C33 0.012(3) 0.022(3) 0.018(3) -0.004(2) 0.002(2) -0.006(2)
C34 0.014(3) 0.019(3) 0.018(3) 0.000(2) -0.006(2) 0.000(2)
C35 0.014(3) 0.020(3) 0.017(3) 0.003(2) -0.001(2) -0.008(2)
C36 0.017(3) 0.029(3) 0.017(3) 0.000(3) 0.001(2) -0.008(3)
C37 0.022(3) 0.019(3) 0.014(3) -0.005(2) 0.002(2) -0.001(2)
C38 0.017(3) 0.018(3) 0.018(3) 0.001(2) 0.002(2) -0.009(2)
C39 0.050(5) 0.063(5) 0.040(5) -0.015(4) 0.019(4) -0.021(4)
C40 0.076(6) 0.036(4) 0.039(4) -0.006(4) 0.016(4) -0.033(4)
C41 0.046(5) 0.058(5) 0.028(4) -0.013(4) 0.012(3) -0.022(4)
C42 0.054(5) 0.040(4) 0.019(3) -0.006(3) 0.001(3) -0.019(4)
C43 0.042(5) 0.067(5) 0.023(4) -0.011(4) 0.006(3) -0.026(4)
C44 0.051(5) 0.068(6) 0.029(4) -0.005(4) 0.005(4) -0.002(4)
C45 0.049(5) 0.088(7) 0.053(5) -0.012(5) 0.004(4) -0.032(5)
Cl2 0.0215(8) 0.0351(9) 0.0262(8) -0.0033(7) 0.0115(6) -0.0097(7)
Cl1 0.0366(9) 0.0272(8) 0.0348(9) 0.0116(7) -0.0004(7) -0.0112(7)
N1 0.017(2) 0.016(2) 0.013(2) 0.0013(19) 0.0007(19) -0.007(2)
N2 0.015(2) 0.016(2) 0.013(2) -0.0030(19) 0.0029(19) -0.004(2)
N3 0.012(2) 0.016(2) 0.015(2) -0.0020(19) 0.0003(19) -0.0081(19)
N4 0.012(2) 0.013(2) 0.017(2) -0.0010(19) 0.0021(19) -0.0021(19)
O2 0.0088(18) 0.0114(18) 0.0135(19) -0.0008(15) -0.0006(15) 0.0008(15)
O1 0.0099(18) 0.0159(19) 0.0124(19) -0.0077(15) 0.0011(15) -0.0003(15)
O3 0.0073(18) 0.024(2) 0.012(2) -0.0024(16) -0.0023(15) -0.0020(16)
O4 0.017(2) 0.0138(19) 0.0126(19) -0.0037(15) 0.0036(15) -0.0066(16)
Sb1 0.0117(2) 0.0152(2) 0.0126(2) -0.00214(15) 0.00076(15) -0.00295(15)
Sb2 0.01126(19) 0.0139(2) 0.0126(2) -0.00171(15) 0.00204(14) -0.00355(15)

loop_
_atom_type_symbol
_atom_type_description
_atom_type_scat_dispersion_real
_atom_type_scat_dispersion_imag
_atom_type_scat_source
C C 0.0033 0.0016 'International Tables Vol C Tables 4.2.6.8 and 6.1.1.4'
H H 0.0000 0.0000 'International Tables Vol C Tables 4.2.6.8 and 6.1.1.4'
N N 0.0061 0.0033 'International Tables Vol C Tables 4.2.6.8 and 6.1.1.4'
O O 0.0106 0.0060 'International Tables Vol C Tables 4.2.6.8 and 6.1.1.4'
Cl Cl 0.1484 0.1585 'International Tables Vol C Tables 4.2.6.8 and 6.1.1.4'
Sb Sb -0.5866 1.5461 'International Tables Vol C Tables 4.2.6.8 and 6.1.1.4'

loop_
_geom_angle_atom_site_label_1
_geom_angle_atom_site_label_2
_geom_angle_atom_site_label_3
_geom_angle
_geom_angle_site_symmetry_1
O3 C1 C10 124.0(5) .
O3 C1 C2 116.2(4) .
C10 C1 C2 119.8(5) .
C3 C2 C7 119.0(5) .
C3 C2 C1 121.3(5) .
C7 C2 C1 119.7(5) .
C4 C3 C2 120.4(5) .
C4 C3 H3 119.8 .
C2 C3 H3 119.8 .
C3 C4 C5 121.2(5) .
C3 C4 H4 119.4 .
C5 C4 H4 119.4 .
C6 C5 C4 119.3(5) .
C6 C5 H5 120.4 .
C4 C5 H5 120.4 .
C5 C6 C7 120.9(5) .
C5 C6 H6 119.6 .
C7 C6 H6 119.6 .
C6 C7 C2 119.2(5) .
C6 C7 C8 121.6(5) .
C2 C7 C8 119.1(5) .
C9 C8 C7 120.0(5) .
C9 C8 H8 120.0 .
C7 C8 H8 120.0 .
C8 C9 C10 122.2(5) .
C8 C9 H9 118.9 .
C10 C9 H9 118.9 .
C1 C10 C9 119.2(5) .
C1 C10 C11 122.3(5) .
C9 C10 C11 118.6(5) .
N1 C11 C12 107.5(5) .
N1 C11 C10 120.0(5) .
C12 C11 C10 132.5(5) .
C13 C12 C11 105.3(5) .
C13 C12 H12 127.4 .
C11 C12 H12 127.4 .
N2 C13 C12 110.2(5) .
N2 C13 H13 124.9 .
C12 C13 H13 124.9 .
C19 C14 C15 119.4(5) .
C19 C14 Sb1 119.5(4) .
C15 C14 Sb1 121.1(4) .
C16 C15 C14 119.6(5) .
C16 C15 H15 120.2 .
C14 C15 H15 120.2 .
C17 C16 C15 119.6(5) .
C17 C16 H16 120.2 .
C15 C16 H16 120.2 .
C16 C17 C18 121.4(5) .
C16 C17 Cl1 119.4(4) .
C18 C17 Cl1 119.1(4) .
C19 C18 C17 118.9(5) .
C19 C18 H18 120.6 .
C17 C18 H18 120.6 .
C18 C19 C14 121.1(5) .
C18 C19 H19 119.5 .
C14 C19 H19 119.5 .
O4 C20 C29 123.5(5) .
O4 C20 C21 116.1(4) .
C29 C20 C21 120.2(5) .
C22 C21 C26 119.4(5) .
C22 C21 C20 121.4(5) .
C26 C21 C20 119.2(5) .
C23 C22 C21 120.0(5) .
C23 C22 H22 120.0 .
C21 C22 H22 120.0 .
C22 C23 C24 120.1(5) .
C22 C23 H23 120.0 .
C24 C23 H23 120.0 .
C25 C24 C23 120.9(5) .
C25 C24 H24 119.5 .
C23 C24 H24 119.5 .
C24 C25 C26 121.1(5) .
C24 C25 H25 119.5 .
C26 C25 H25 119.5 .
C27 C26 C25 122.6(5) .
C27 C26 C21 119.2(5) .
C25 C26 C21 118.2(5) .
C28 C27 C26 120.5(5) .
C28 C27 H27 119.8 .
C26 C27 H27 119.8 .
C27 C28 C29 121.4(5) .
C27 C28 H28 119.3 .
C29 C28 H28 119.3 .
C20 C29 C28 119.3(5) .
C20 C29 C30 122.5(5) .
C28 C29 C30 118.2(5) .
N3 C30 C31 107.1(5) .
N3 C30 C29 120.8(5) .
C31 C30 C29 132.1(5) .
C32 C31 C30 106.0(5) .
C32 C31 H31 127.0 .
C30 C31 H31 127.0 .
N4 C32 C31 109.8(5) .
N4 C32 H32 125.1 .
C31 C32 H32 125.1 .
C34 C33 C38 119.3(5) .
C34 C33 Sb2 121.1(4) .
C38 C33 Sb2 119.5(4) .
C33 C34 C35 121.1(5) .
C33 C34 H34 119.4 .
C35 C34 H34 119.4 .
C36 C35 C34 118.1(5) .
C36 C35 H35 121.0 .
C34 C35 H35 121.0 .
C37 C36 C35 122.1(5) .
C37 C36 Cl2 118.9(4) .
C35 C36 Cl2 119.0(4) .
C36 C37 C38 119.6(5) .
C36 C37 H37 120.2 .
C38 C37 H37 120.2 .
C37 C38 C33 119.9(5) .
C37 C38 H38 120.1 .
C33 C38 H38 120.1 .
C44 C39 C40 120.1(8) .
C44 C39 H39 120.0 .
C40 C39 H39 120.0 .
C39 C40 C41 120.7(7) .
C39 C40 H40 119.6 .
C41 C40 H40 119.6 .
C40 C41 C42 118.8(7) .
C40 C41 C45 120.3(7) .
C42 C41 C45 120.8(7) .
C43 C42 C41 119.1(7) .
C43 C42 H42 120.4 .
C41 C42 H42 120.4 .
C44 C43 C42 121.9(7) .
C44 C43 H43 119.1 .
C42 C43 H43 119.1 .
C43 C44 C39 119.4(8) .
C43 C44 H44 120.3 .
C39 C44 H44 120.3 .
C41 C45 H45A 109.5 .
C41 C45 H45B 109.5 .
H45A C45 H45B 109.5 .
C41 C45 H45C 109.5 .
H45A C45 H45C 109.5 .
H45B C45 H45C 109.5 .
C11 N1 N2 109.9(4) .
C11 N1 Sb1 128.5(4) .
N2 N1 Sb1 121.5(3) .
C13 N2 N1 107.1(4) .
C13 N2 Sb2 139.7(4) .
N1 N2 Sb2 113.0(3) .
C30 N3 N4 109.8(4) .
C30 N3 Sb2 128.3(4) .
N4 N3 Sb2 120.7(3) .
C32 N4 N3 107.3(4) .
C32 N4 Sb1 136.4(4) .
N3 N4 Sb1 116.0(3) .
Sb2 O2 Sb1 120.82(17) .
Sb1 O1 Sb2 131.96(18) 2_566
C1 O3 Sb1 122.4(3) .
C20 O4 Sb2 122.6(3) .
O1 Sb1 O2 99.73(14) 2_566
O1 Sb1 O3 93.14(14) 2_566
O2 Sb1 O3 162.79(14) .
O1 Sb1 C14 98.72(17) 2_566
O2 Sb1 C14 94.34(17) .
O3 Sb1 C14 94.95(17) .
O1 Sb1 N4 86.23(15) 2_566
O2 Sb1 N4 85.11(15) .
O3 Sb1 N4 84.38(15) .
C14 Sb1 N4 175.04(18) .
O1 Sb1 N1 165.68(15) 2_566
O2 Sb1 N1 82.92(15) .
O3 Sb1 N1 81.86(15) .
C14 Sb1 N1 95.09(18) .
N4 Sb1 N1 79.95(16) .
O2 Sb2 O1 95.82(14) .
O2 Sb2 O4 165.40(14) .
O1 Sb2 O4 90.21(14) .
O2 Sb2 C33 98.72(18) .
O1 Sb2 C33 100.35(17) .
O4 Sb2 C33 93.24(18) .
O2 Sb2 N3 84.83(15) .
O1 Sb2 N3 95.13(15) .
O4 Sb2 N3 81.38(15) .
C33 Sb2 N3 163.65(18) .
O2 Sb2 N2 81.99(14) .
O1 Sb2 N2 174.58(14) .
O4 Sb2 N2 90.81(15) .
C33 Sb2 N2 84.91(18) .
N3 Sb2 N2 79.77(16) .

loop_
_geom_bond_atom_site_label_1
_geom_bond_atom_site_label_2
_geom_bond_distance
_geom_bond_site_symmetry_2
C1 O3 1.368(6) .
C1 C10 1.391(7) .
C1 C2 1.435(7) .
C2 C3 1.399(7) .
C2 C7 1.416(7) .
C3 C4 1.364(7) .
C3 H3 0.9300 .
C4 C5 1.401(8) .
C4 H4 0.9300 .
C5 C6 1.373(8) .
C5 H5 0.9300 .
C6 C7 1.402(8) .
C6 H6 0.9300 .
C7 C8 1.422(8) .
C8 C9 1.364(8) .
C8 H8 0.9300 .
C9 C10 1.415(7) .
C9 H9 0.9300 .
C10 C11 1.468(8) .
C11 N1 1.342(7) .
C11 C12 1.397(7) .
C12 C13 1.384(7) .
C12 H12 0.9300 .
C13 N2 1.330(6) .
C13 H13 0.9300 .
C14 C19 1.378(7) .
C14 C15 1.407(7) .
C14 Sb1 2.117(5) .
C15 C16 1.372(8) .
C15 H15 0.9300 .
C16 C17 1.372(8) .
C16 H16 0.9300 .
C17 C18 1.387(8) .
C17 Cl1 1.746(5) .
C18 C19 1.365(7) .
C18 H18 0.9300 .
C19 H19 0.9300 .
C20 O4 1.367(6) .
C20 C29 1.383(7) .
C20 C21 1.431(7) .
C21 C22 1.417(7) .
C21 C26 1.422(7) .
C22 C23 1.375(8) .
C22 H22 0.9300 .
C23 C24 1.399(8) .
C23 H23 0.9300 .
C24 C25 1.356(8) .
C24 H24 0.9300 .
C25 C26 1.411(7) .
C25 H25 0.9300 .
C26 C27 1.411(8) .
C27 C28 1.367(7) .
C27 H27 0.9300 .
C28 C29 1.420(7) .
C28 H28 0.9300 .
C29 C30 1.450(7) .
C30 N3 1.340(7) .
C30 C31 1.398(7) .
C31 C32 1.370(8) .
C31 H31 0.9300 .
C32 N4 1.334(6) .
C32 H32 0.9300 .
C33 C34 1.384(7) .
C33 C38 1.395(7) .
C33 Sb2 2.109(5) .
C34 C35 1.386(7) .
C34 H34 0.9300 .
C35 C36 1.380(7) .
C35 H35 0.9300 .
C36 C37 1.368(8) .
C36 Cl2 1.739(5) .
C37 C38 1.381(7) .
C37 H37 0.9300 .
C38 H38 0.9300 .
C39 C44 1.370(10) .
C39 C40 1.383(10) .
C39 H39 0.9300 .
C40 C41 1.389(10) .
C40 H40 0.9300 .
C41 C42 1.392(9) .
C41 C45 1.470(10) .
C42 C43 1.380(9) .
C42 H42 0.9300 .
C43 C44 1.365(10) .
C43 H43 0.9300 .
C44 H44 0.9300 .
C45 H45A 0.9600 .
C45 H45B 0.9600 .
C45 H45C 0.9600 .
N1 N2 1.362(6) .
N1 Sb1 2.146(4) .
N2 Sb2 2.264(4) .
N3 N4 1.362(6) .
N3 Sb2 2.116(4) .
N4 Sb1 2.141(4) .
O2 Sb2 1.943(3) .
O2 Sb1 1.953(3) .
O1 Sb1 1.933(3) 2_566
O1 Sb2 1.948(3) .
O3 Sb1 2.000(3) .
O4 Sb2 1.992(3) .
Sb1 O1 1.933(3) 2_566

loop_
_platon_squeeze_void_nr
_platon_squeeze_void_average_x
_platon_squeeze_void_average_y
_platon_squeeze_void_average_z
_platon_squeeze_void_volume
_platon_squeeze_void_count_electrons
1 0.500 0.000 1.000 210.9 45.9
